data_2222193
loop_
_publ_author_name
'Wang, Hai-Ying'
'Ma, Jian-Ping'
'Huang, Ru-Qi'
'Dong, Yu-Bin'

_publ_section_title
;
 3,5-Bis(4-methoxyphenyl)-1<i>H</i>-1,2,4-triazole monohydrate
;
_journal_coeditor_code ZL2201
_journal_issue 6
_journal_name_full 'Acta Crystallographica Section E'
_journal_page_first o1260
_journal_paper_doi 10.1107/S160053680901695X
_journal_volume 65
_journal_year 2009
_chemical_formula_iupac 'C16 H15 N3 O2, H2 O'
_chemical_formula_moiety 'C16 H15 N3 O2, H2 O'
_chemical_formula_sum 'C16 H17 N3 O3'
_chemical_formula_weight 299.33
_chemical_name_systematic
;
3,5-Bis(4-methoxyphenyl)-1H-1,2,4-triazole monohydrate
;
_space_group_IT_number 2
_symmetry_cell_setting triclinic
_symmetry_space_group_name_Hall '-P 1'
_symmetry_space_group_name_H-M 'P -1'
_atom_sites_solution_hydrogens geom
_atom_sites_solution_primary direct
_atom_sites_solution_secondary difmap
_audit_creation_method SHELXL97
_cell_angle_alpha 110.603(4)
_cell_angle_beta 107.932(3)
_cell_angle_gamma 95.690(4)
_cell_formula_units_Z 2
_cell_length_a 6.9948(18)
_cell_length_b 11.125(3)
_cell_length_c 11.184(3)
_cell_measurement_reflns_used 1120
_cell_measurement_temperature 298(2)
_cell_measurement_theta_max 24.004
_cell_measurement_theta_min 2.241
_cell_volume 753.7(3)
_computing_cell_refinement 'SAINT (Bruker, 2000)'
_computing_data_collection 'SMART (Bruker, 2000)'
_computing_data_reduction 'SAINT (Bruker, 2000)'
_computing_molecular_graphics 'SHELXTL (Sheldrick, 2008)'
_computing_publication_material 'SHELXTL (Sheldrick, 2008)'
_computing_structure_refinement 'SHELXL97 (Sheldrick, 2008)'
_computing_structure_solution 'SHELXS97 (Sheldrick, 2008)'
_diffrn_ambient_temperature 298(2)
_diffrn_measured_fraction_theta_full 0.981
_diffrn_measured_fraction_theta_max 0.981
_diffrn_measurement_device_type 'Bruker SMART CCD area-detector'
_diffrn_measurement_method 'phi and omega scans'
_diffrn_radiation_monochromator graphite
_diffrn_radiation_source 'fine-focus sealed tube'
_diffrn_radiation_type MoK\a
_diffrn_radiation_wavelength 0.71073
_diffrn_reflns_av_R_equivalents 0.0164
_diffrn_reflns_av_sigmaI/netI 0.0374
_diffrn_reflns_limit_h_max 8
_diffrn_reflns_limit_h_min -4
_diffrn_reflns_limit_k_max 11
_diffrn_reflns_limit_k_min -13
_diffrn_reflns_limit_l_max 13
_diffrn_reflns_limit_l_min -12
_diffrn_reflns_number 3854
_diffrn_reflns_theta_full 25.10
_diffrn_reflns_theta_max 25.10
_diffrn_reflns_theta_min 2.01
_exptl_absorpt_coefficient_mu 0.093
_exptl_absorpt_correction_type none
_exptl_crystal_colour colourless
_exptl_crystal_density_diffrn 1.319
_exptl_crystal_density_method 'not measured'
_exptl_crystal_description block
_exptl_crystal_F_000 316
_exptl_crystal_size_max 0.40
_exptl_crystal_size_mid 0.20
_exptl_crystal_size_min 0.19
_refine_diff_density_max 0.169
_refine_diff_density_min -0.246
_refine_ls_extinction_method none
_refine_ls_goodness_of_fit_ref 1.047
_refine_ls_hydrogen_treatment constr
_refine_ls_matrix_type full
_refine_ls_number_parameters 201
_refine_ls_number_reflns 2651
_refine_ls_number_restraints 0
_refine_ls_restrained_S_all 1.047
_refine_ls_R_factor_all 0.0688
_refine_ls_R_factor_gt 0.0515
_refine_ls_shift/su_max 0.001
_refine_ls_shift/su_mean 0.000
_refine_ls_structure_factor_coef Fsqd
_refine_ls_weighting_details 'calc w=1/[\s^2^(Fo^2^)+(0.0708P)^2^+0.0124P] where P=(Fo^2^+2Fc^2^)/3'
_refine_ls_weighting_scheme calc
_refine_ls_wR_factor_gt 0.1224
_refine_ls_wR_factor_ref 0.1339
_reflns_number_gt 1993
_reflns_number_total 2651
_reflns_threshold_expression >2sigma(I)
_cod_data_source_file zl2201.cif
_cod_data_source_block I
_cod_original_cell_volume 753.8(3)
_cod_database_code 2222193
_cod_database_fobs_code 2222193

loop_
_symmetry_equiv_pos_as_xyz
'x, y, z'
'-x, -y, -z'

loop_
_atom_site_type_symbol
_atom_site_label
_atom_site_fract_x
_atom_site_fract_y
_atom_site_fract_z
_atom_site_U_iso_or_equiv
_atom_site_adp_type
_atom_site_calc_flag
_atom_site_refinement_flags
_atom_site_occupancy
_atom_site_disorder_assembly
_atom_site_disorder_group
C C1 1.3626(4) 0.5268(3) 0.8502(3) 0.0831(8) Uani d . 1 . .
H H1A 1.4171 0.4539 0.8091 0.125 Uiso calc R 1 . .
H H1B 1.4672 0.5887 0.9349 0.125 Uiso calc R 1 . .
H H1C 1.3199 0.5696 0.7886 0.125 Uiso calc R 1 . .
C C2 1.0219(3) 0.3942(2) 0.7668(2) 0.0493(5) Uani d . 1 . .
C C3 0.8500(3) 0.3622(2) 0.7965(2) 0.0506(5) Uani d . 1 . .
H H3 0.8550 0.3978 0.8864 0.061 Uiso calc R 1 . .
C C4 0.6729(3) 0.27787(19) 0.6928(2) 0.0447(5) Uani d . 1 . .
H H4 0.5585 0.2571 0.7137 0.054 Uiso calc R 1 . .
C C5 0.6599(3) 0.22255(18) 0.55736(19) 0.0394(5) Uani d . 1 . .
C C6 0.8338(3) 0.2549(2) 0.5307(2) 0.0524(6) Uani d . 1 . .
H H6 0.8292 0.2193 0.4409 0.063 Uiso calc R 1 . .
C C7 1.0141(3) 0.3388(2) 0.6341(2) 0.0578(6) Uani d . 1 . .
H H7 1.1300 0.3576 0.6138 0.069 Uiso calc R 1 . .
C C8 0.4703(3) 0.13404(18) 0.44671(18) 0.0368(4) Uani d . 1 . .
C C9 0.2616(3) 0.00131(18) 0.24816(19) 0.0379(5) Uani d . 1 . .
C C10 0.1682(3) -0.08505(18) 0.10190(19) 0.0393(5) Uani d . 1 . .
C C11 0.2847(3) -0.0918(2) 0.0197(2) 0.0519(6) Uani d . 1 . .
H H11 0.4199 -0.0417 0.0587 0.062 Uiso calc R 1 . .
C C12 0.2030(3) -0.1712(2) -0.1177(2) 0.0598(6) Uani d . 1 . .
H H12 0.2828 -0.1741 -0.1711 0.072 Uiso calc R 1 . .
C C13 0.0040(3) -0.2468(2) -0.1776(2) 0.0503(5) Uani d . 1 . .
C C14 -0.1137(3) -0.2420(2) -0.0979(2) 0.0539(6) Uani d . 1 . .
H H14 -0.2481 -0.2932 -0.1372 0.065 Uiso calc R 1 . .
C C15 -0.0313(3) -0.1610(2) 0.0403(2) 0.0499(5) Uani d . 1 . .
H H15 -0.1121 -0.1576 0.0932 0.060 Uiso calc R 1 . .
C C16 -0.2664(4) -0.4015(2) -0.3827(2) 0.0745(8) Uani d . 1 . .
H H16A -0.2851 -0.4629 -0.3425 0.112 Uiso calc R 1 . .
H H16B -0.2915 -0.4491 -0.4783 0.112 Uiso calc R 1 . .
H H16C -0.3617 -0.3455 -0.3735 0.112 Uiso calc R 1 . .
N N1 0.2943(2) 0.10899(16) 0.46420(16) 0.0437(4) Uani d . 1 . .
N N2 0.1636(2) 0.02456(16) 0.33612(16) 0.0424(4) Uani d . 1 . .
H H2 0.0354 -0.0092 0.3148 0.051 Uiso calc R 1 . .
N N3 0.4569(2) 0.06990(15) 0.31449(15) 0.0404(4) Uani d . 1 . .
O O1 -0.0613(2) -0.32325(16) -0.31464(15) 0.0726(5) Uani d . 1 . .
O O2 1.1911(2) 0.48023(16) 0.87639(15) 0.0693(5) Uani d . 1 . .
O O3 0.2326(2) 0.08148(15) 0.69915(14) 0.0540(4) Uani d . 1 . .
H H3A 0.2339 0.1008 0.6215 0.100 Uiso d R 1 . .
H H3B 0.3314 0.0294 0.7142 0.100 Uiso d R 1 . .

loop_
_atom_site_aniso_label
_atom_site_aniso_U_11
_atom_site_aniso_U_22
_atom_site_aniso_U_33
_atom_site_aniso_U_12
_atom_site_aniso_U_13
_atom_site_aniso_U_23
C1 0.0486(14) 0.087(2) 0.079(2) -0.0039(13) 0.0166(13) 0.0062(16)
C2 0.0446(12) 0.0498(13) 0.0414(12) 0.0095(10) 0.0117(10) 0.0088(10)
C3 0.0611(14) 0.0521(13) 0.0338(12) 0.0116(10) 0.0194(10) 0.0106(10)
C4 0.0481(12) 0.0474(12) 0.0392(12) 0.0092(9) 0.0215(9) 0.0139(10)
C5 0.0434(11) 0.0407(11) 0.0372(11) 0.0122(9) 0.0182(9) 0.0157(9)
C6 0.0494(13) 0.0623(14) 0.0362(12) 0.0052(10) 0.0205(10) 0.0075(10)
C7 0.0457(12) 0.0662(15) 0.0519(14) 0.0043(11) 0.0238(11) 0.0103(12)
C8 0.0401(10) 0.0403(11) 0.0340(11) 0.0121(8) 0.0173(8) 0.0157(9)
C9 0.0373(10) 0.0439(11) 0.0381(11) 0.0114(9) 0.0175(9) 0.0191(10)
C10 0.0417(11) 0.0419(11) 0.0351(11) 0.0075(9) 0.0147(9) 0.0166(9)
C11 0.0477(12) 0.0585(14) 0.0380(12) -0.0078(10) 0.0166(10) 0.0109(11)
C12 0.0638(15) 0.0636(15) 0.0438(13) -0.0072(12) 0.0258(11) 0.0130(12)
C13 0.0615(14) 0.0427(12) 0.0346(12) 0.0000(10) 0.0095(10) 0.0123(10)
C14 0.0437(12) 0.0563(14) 0.0495(14) -0.0016(10) 0.0101(10) 0.0170(11)
C15 0.0397(11) 0.0608(14) 0.0475(13) 0.0072(10) 0.0173(10) 0.0202(11)
C16 0.0777(17) 0.0606(16) 0.0490(15) -0.0158(13) -0.0073(12) 0.0160(13)
N1 0.0420(9) 0.0526(10) 0.0366(10) 0.0123(8) 0.0178(8) 0.0148(8)
N2 0.0329(8) 0.0539(10) 0.0385(10) 0.0071(7) 0.0147(7) 0.0160(8)
N3 0.0370(9) 0.0472(10) 0.0338(9) 0.0064(7) 0.0148(7) 0.0124(8)
O1 0.0834(12) 0.0678(11) 0.0387(10) -0.0165(9) 0.0129(8) 0.0074(8)
O2 0.0503(9) 0.0764(12) 0.0499(10) -0.0021(8) 0.0085(7) 0.0033(9)
O3 0.0439(8) 0.0746(10) 0.0513(9) 0.0170(7) 0.0265(7) 0.0255(8)

loop_
_atom_type_symbol
_atom_type_description
_atom_type_scat_dispersion_real
_atom_type_scat_dispersion_imag
_atom_type_scat_source
C C 0.0033 0.0016 'International Tables Vol C Tables 4.2.6.8 and 6.1.1.4'
H H 0.0000 0.0000 'International Tables Vol C Tables 4.2.6.8 and 6.1.1.4'
N N 0.0061 0.0033 'International Tables Vol C Tables 4.2.6.8 and 6.1.1.4'
O O 0.0106 0.0060 'International Tables Vol C Tables 4.2.6.8 and 6.1.1.4'

loop_
_geom_angle_atom_site_label_1
_geom_angle_atom_site_label_2
_geom_angle_atom_site_label_3
_geom_angle_site_symmetry_1
_geom_angle_site_symmetry_3
_geom_angle
_geom_angle_publ_flag
O2 C1 H1A . . 109.5 ?
O2 C1 H1B . . 109.5 ?
H1A C1 H1B . . 109.5 ?
O2 C1 H1C . . 109.5 ?
H1A C1 H1C . . 109.5 ?
H1B C1 H1C . . 109.5 ?
O2 C2 C7 . . 124.66(19) ?
O2 C2 C3 . . 115.73(19) ?
C7 C2 C3 . . 119.61(19) ?
C4 C3 C2 . . 119.73(19) ?
C4 C3 H3 . . 120.1 ?
C2 C3 H3 . . 120.1 ?
C3 C4 C5 . . 121.72(19) ?
C3 C4 H4 . . 119.1 ?
C5 C4 H4 . . 119.1 ?
C6 C5 C4 . . 117.40(18) ?
C6 C5 C8 . . 120.93(17) ?
C4 C5 C8 . . 121.67(17) ?
C7 C6 C5 . . 121.7(2) ?
C7 C6 H6 . . 119.2 ?
C5 C6 H6 . . 119.2 ?
C2 C7 C6 . . 119.84(19) ?
C2 C7 H7 . . 120.1 ?
C6 C7 H7 . . 120.1 ?
N1 C8 N3 . . 113.34(16) ?
N1 C8 C5 . . 123.47(16) ?
N3 C8 C5 . . 123.19(16) ?
N3 C9 N2 . . 109.15(17) ?
N3 C9 C10 . . 125.62(17) ?
N2 C9 C10 . . 125.23(17) ?
C15 C10 C11 . . 117.84(18) ?
C15 C10 C9 . . 123.15(18) ?
C11 C10 C9 . . 119.01(17) ?
C12 C11 C10 . . 120.85(18) ?
C12 C11 H11 . . 119.6 ?
C10 C11 H11 . . 119.6 ?
C11 C12 C13 . . 120.7(2) ?
C11 C12 H12 . . 119.7 ?
C13 C12 H12 . . 119.7 ?
O1 C13 C12 . . 115.9(2) ?
O1 C13 C14 . . 124.71(19) ?
C12 C13 C14 . . 119.4(2) ?
C15 C14 C13 . . 119.77(19) ?
C15 C14 H14 . . 120.1 ?
C13 C14 H14 . . 120.1 ?
C10 C15 C14 . . 121.47(19) ?
C10 C15 H15 . . 119.3 ?
C14 C15 H15 . . 119.3 ?
O1 C16 H16A . . 109.5 ?
O1 C16 H16B . . 109.5 ?
H16A C16 H16B . . 109.5 ?
O1 C16 H16C . . 109.5 ?
H16A C16 H16C . . 109.5 ?
H16B C16 H16C . . 109.5 ?
C8 N1 N2 . . 102.97(15) ?
C9 N2 N1 . . 110.53(15) ?
C9 N2 H2 . . 124.7 ?
N1 N2 H2 . . 124.7 ?
C9 N3 C8 . . 104.00(15) ?
C13 O1 C16 . . 118.50(18) ?
C2 O2 C1 . . 118.09(18) ?
H3A O3 H3B . . 107.8 ?

loop_
_geom_bond_atom_site_label_1
_geom_bond_atom_site_label_2
_geom_bond_site_symmetry_2
_geom_bond_distance
_geom_bond_publ_flag
C1 O2 . 1.412(3) ?
C1 H1A . 0.9600 ?
C1 H1B . 0.9600 ?
C1 H1C . 0.9600 ?
C2 O2 . 1.370(2) ?
C2 C7 . 1.373(3) ?
C2 C3 . 1.389(3) ?
C3 C4 . 1.370(3) ?
C3 H3 . 0.9300 ?
C4 C5 . 1.390(3) ?
C4 H4 . 0.9300 ?
C5 C6 . 1.381(3) ?
C5 C8 . 1.461(3) ?
C6 C7 . 1.381(3) ?
C6 H6 . 0.9300 ?
C7 H7 . 0.9300 ?
C8 N1 . 1.323(2) ?
C8 N3 . 1.365(2) ?
C9 N3 . 1.330(2) ?
C9 N2 . 1.333(2) ?
C9 C10 . 1.462(3) ?
C10 C15 . 1.379(3) ?
C10 C11 . 1.393(3) ?
C11 C12 . 1.368(3) ?
C11 H11 . 0.9300 ?
C12 C13 . 1.375(3) ?
C12 H12 . 0.9300 ?
C13 O1 . 1.362(2) ?
C13 C14 . 1.380(3) ?
C14 C15 . 1.379(3) ?
C14 H14 . 0.9300 ?
C15 H15 . 0.9300 ?
C16 O1 . 1.418(3) ?
C16 H16A . 0.9600 ?
C16 H16B . 0.9600 ?
C16 H16C . 0.9600 ?
N1 N2 . 1.359(2) ?
N2 H2 . 0.8600 ?
O3 H3A . 0.9678 ?
O3 H3B . 0.9583 ?

loop_
_geom_hbond_atom_site_label_D
_geom_hbond_atom_site_label_H
_geom_hbond_atom_site_label_A
_geom_hbond_site_symmetry_A
_geom_hbond_distance_DH
_geom_hbond_distance_HA
_geom_hbond_distance_DA
_geom_hbond_angle_DHA
_geom_hbond_publ_flag
O3 H3A N1 . 0.97 1.96 2.902(2) 163.7 y
N2 H2 O3 2_556 0.86 1.90 2.753(2) 169.6 y
O3 H3B N3 2_656 0.96 1.97 2.885(2) 158.9 y

loop_
_geom_torsion_atom_site_label_1
_geom_torsion_atom_site_label_2
_geom_torsion_atom_site_label_3
_geom_torsion_atom_site_label_4
_geom_torsion_site_symmetry_1
_geom_torsion_site_symmetry_2
_geom_torsion_site_symmetry_3
_geom_torsion_site_symmetry_4
_geom_torsion
_geom_torsion_publ_flag
O2 C2 C3 C4 . . . . 179.32(17) ?
C7 C2 C3 C4 . . . . -1.4(3) ?
C2 C3 C4 C5 . . . . 0.1(3) ?
C3 C4 C5 C6 . . . . 0.5(3) ?
C3 C4 C5 C8 . . . . -179.20(17) ?
C4 C5 C6 C7 . . . . 0.1(3) ?
C8 C5 C6 C7 . . . . 179.80(18) ?
O2 C2 C7 C6 . . . . -178.80(19) ?
C3 C2 C7 C6 . . . . 2.0(3) ?
C5 C6 C7 C2 . . . . -1.3(3) ?
C6 C5 C8 N1 . . . . -173.76(19) ?
C4 C5 C8 N1 . . . . 6.0(3) ?
C6 C5 C8 N3 . . . . 5.6(3) ?
C4 C5 C8 N3 . . . . -174.69(17) ?
N3 C9 C10 C15 . . . . 175.33(18) ?
N2 C9 C10 C15 . . . . -5.2(3) ?
N3 C9 C10 C11 . . . . -4.6(3) ?
N2 C9 C10 C11 . . . . 174.80(18) ?
C15 C10 C11 C12 . . . . 0.1(3) ?
C9 C10 C11 C12 . . . . -179.88(19) ?
C10 C11 C12 C13 . . . . -0.4(3) ?
C11 C12 C13 O1 . . . . -179.37(19) ?
C11 C12 C13 C14 . . . . 0.1(3) ?
O1 C13 C14 C15 . . . . 179.8(2) ?
C12 C13 C14 C15 . . . . 0.4(3) ?
C11 C10 C15 C14 . . . . 0.4(3) ?
C9 C10 C15 C14 . . . . -179.59(18) ?
C13 C14 C15 C10 . . . . -0.7(3) ?
N3 C8 N1 N2 . . . . 0.0(2) ?
C5 C8 N1 N2 . . . . 179.44(16) ?
N3 C9 N2 N1 . . . . -0.6(2) ?
C10 C9 N2 N1 . . . . 179.86(16) ?
C8 N1 N2 C9 . . . . 0.35(19) ?
N2 C9 N3 C8 . . . . 0.6(2) ?
C10 C9 N3 C8 . . . . -179.88(17) ?
N1 C8 N3 C9 . . . . -0.4(2) ?
C5 C8 N3 C9 . . . . -179.81(16) ?
C12 C13 O1 C16 . . . . -178.8(2) ?
C14 C13 O1 C16 . . . . 1.8(3) ?
C7 C2 O2 C1 . . . . 7.2(3) ?
C3 C2 O2 C1 . . . . -173.6(2) ?

loop_
_cod_related_entry_id
_cod_related_entry_database
_cod_related_entry_code
1 ChemSpider 30655799
